data_1555684
loop_
_publ_author_name
'Ie, Yutaka'
'Uchida, Ayana'
'Kawaguchi, Nana'
'Nitani, Masashi'
'Tada, Hirokazu'
'Kakiuchi, Fumitoshi'
'Aso, Yoshio'

_publ_section_title
;
 Electron-Accepting \p-Conjugated Molecules with Fluorine-Containing
 Dicyanovinylidene as Terminal Groups: Synthesis, Properties, and
 Semiconducting Characteristics.
;
_journal_issue 17
_journal_name_full 'Organic letters'
_journal_page_first 4320
_journal_page_last 4323
_journal_paper_doi 10.1021/acs.orglett.6b02070
_journal_volume 18
_journal_year 2016
_chemical_formula_moiety 'C32 H28 F6 N4 S2'
_chemical_formula_sum 'C32 H28 F6 N4 S2'
_chemical_formula_weight 646.71
_space_group_crystal_system trigonal
_space_group_IT_number 148
_space_group_name_Hall '-R 3'
_space_group_name_H-M_alt 'R -3 :H'
_atom_sites_solution_hydrogens geom
_atom_sites_solution_primary direct
_atom_sites_solution_secondary difmap
_cell_angle_alpha 90.0000
_cell_angle_beta 90.0000
_cell_angle_gamma 120.0000
_cell_formula_units_Z 9
_cell_length_a 41.1943(8)
_cell_length_b 41.1943(8)
_cell_length_c 4.9303(4)
_cell_measurement_reflns_used 33540
_cell_measurement_temperature 123
_cell_measurement_theta_max 68.22
_cell_measurement_theta_min 3.71
_cell_volume 7245.7(6)
_computing_cell_refinement 'RAPID AUTO'
_computing_data_collection 'RAPID AUTO (Rigaku, ????)'
_computing_data_reduction 'RAPID AUTO'
_computing_molecular_graphics 'CrystalStructure 4.1'
_computing_publication_material 'CrystalStructure 4.1 (Rigaku, 2014)'
_computing_structure_refinement 'SHELXL2013 (Sheldrick, 2008)'
_computing_structure_solution 'SIR2011 (Burla, et al., 2012)'
_diffrn_ambient_temperature 123
_diffrn_detector_area_resol_mean 10.000
_diffrn_measured_fraction_theta_full 1.000
_diffrn_measured_fraction_theta_max 1.000
_diffrn_measurement_device_type 'Rigaku R-AXIS RAPID 191R'
_diffrn_measurement_method \w
_diffrn_radiation_type 'Cu K\a'
_diffrn_radiation_wavelength 1.54187
_diffrn_reflns_av_R_equivalents 0.1129
_diffrn_reflns_Laue_measured_fraction_full 1.000
_diffrn_reflns_Laue_measured_fraction_max 1.000
_diffrn_reflns_limit_h_max 49
_diffrn_reflns_limit_h_min -49
_diffrn_reflns_limit_k_max 49
_diffrn_reflns_limit_k_min -49
_diffrn_reflns_limit_l_max 5
_diffrn_reflns_limit_l_min -5
_diffrn_reflns_number 47045
_diffrn_reflns_point_group_measured_fraction_full 1.000
_diffrn_reflns_point_group_measured_fraction_max 1.000
_diffrn_reflns_theta_full 67.687
_diffrn_reflns_theta_max 68.226
_diffrn_reflns_theta_min 3.717
_diffrn_standards_number 0
_exptl_absorpt_coefficient_mu 2.051
_exptl_absorpt_correction_T_max 0.906
_exptl_absorpt_correction_T_min 0.558
_exptl_absorpt_correction_type multi-scan
_exptl_absorpt_process_details 'ABSCOR (Rigaku, 1995)'
_exptl_crystal_colour unknown
_exptl_crystal_density_diffrn 1.334
_exptl_crystal_density_method 'not measured'
_exptl_crystal_description unknown
_exptl_crystal_F_000 3006.00
_exptl_crystal_size_max 0.189
_exptl_crystal_size_mid 0.074
_exptl_crystal_size_min 0.048
_refine_diff_density_max 0.74
_refine_diff_density_min -0.48
_refine_ls_extinction_method none
_refine_ls_goodness_of_fit_ref 1.106
_refine_ls_hydrogen_treatment constr
_refine_ls_number_parameters 200
_refine_ls_number_reflns 2932
_refine_ls_number_restraints 0
_refine_ls_R_factor_all 0.0951
_refine_ls_R_factor_gt 0.0708
_refine_ls_shift/su_max 0.005
_refine_ls_structure_factor_coef Fsqd
_refine_ls_weighting_details 'w = 1/[\s^2^(Fo^2^)+(0.0912P)^2^+18.3092P] where P=(Fo^2^+2Fc^2^)/3'
_refine_ls_weighting_scheme calc
_refine_ls_wR_factor_gt 0.1818
_refine_ls_wR_factor_ref 0.1927
_reflns_number_gt 2123
_reflns_number_total 2932
_reflns_threshold_expression F^2^>2.0\s(F^2^)
_cod_data_source_file ol6b02070_si_002.cif
_cod_data_source_block BDT-CN-0210
_cod_original_cell_volume 7245.7(5)
_cod_original_sg_symbol_H-M 'R -3:H'
_cod_database_code 1555684
_shelxl_res_file
;

    shelxl.res created by SHELXL-2014/7

TITL BDT-CN-0210
CELL  1.54187 41.19431 41.19431 4.93029 90.00000 90.00000 120.00000
ZERR  9 0.00075 0.00075 0.00035 0.00000 0.00000 0.00000
LATT 3
SYMM    -Y,    +X-Y,    +Z
SYMM    -X+Y,    -X,    +Z
SFAC C H S F N
UNIT 288 252 18 54 36
L.S. 10
FMAP 2
PLAN -20
WPDB -2
HTAB
BOND $H
CONF
LIST 4
TEMP -150.0
ACTA
SIZE 0.189 0.074 0.048
ABIN
WGHT    0.091200   18.309200
FVAR       0.23885
S1    3    0.232184    0.399478    0.134301    11.00000    0.03185    0.03434 =
         0.04581   -0.00405   -0.00536    0.01755
F8    4    0.316609    0.361232    0.654783    11.00000    0.04226    0.04855 =
         0.07288   -0.01263   -0.02250    0.02765
F9    4    0.258315    0.319554    0.657104    11.00000    0.04854    0.04322 =
         0.05655    0.00532   -0.00382    0.02393
F10   4    0.289426    0.335159    0.283281    11.00000    0.04830    0.05755 =
         0.05554   -0.01349   -0.00518    0.03615
N13   5    0.280031    0.466821    0.547286    11.00000    0.04274    0.03986 =
         0.06834   -0.00883   -0.01033    0.02035
N15   5    0.347129    0.433899    0.936282    11.00000    0.06021    0.04499 =
         0.09189   -0.01851   -0.03798    0.02648
C2    1    0.242220    0.366692    0.281592    11.00000    0.02783    0.04037 =
         0.04111    0.00049   -0.00044    0.01941
C3    1    0.217632    0.330957    0.200641    11.00000    0.03177    0.03495 =
         0.04206   -0.00176    0.00016    0.01880
AFIX  43
H3    2    0.218895    0.309764    0.262218    11.00000   -1.20000
AFIX   0
C4    1    0.189855    0.328333    0.015088    11.00000    0.03136    0.03732 =
         0.03682   -0.00257   -0.00099    0.01884
C5    1    0.194882    0.364329   -0.045596    11.00000    0.03284    0.03408 =
         0.03730   -0.00494   -0.00327    0.01736
C6    1    0.273749    0.378077    0.467326    11.00000    0.02630    0.03830 =
         0.04271   -0.00290    0.00069    0.01597
C7    1    0.284806    0.348596    0.516729    11.00000    0.03497    0.04052 =
         0.05242   -0.00852   -0.00937    0.02107
C11   1    0.293103    0.411870    0.593073    11.00000    0.02939    0.03824 =
         0.04509   -0.00533   -0.00285    0.01655
C12   1    0.284673    0.441768    0.559776    11.00000    0.03055    0.03846 =
         0.05019   -0.00735   -0.00753    0.01607
C14   1    0.323328    0.422525    0.782287    11.00000    0.03995    0.03606 =
         0.06238   -0.00365   -0.01059    0.01709
C16   1    0.160620    0.295772   -0.106440    11.00000    0.03211    0.03596 =
         0.04154   -0.00343   -0.00034    0.01897
C17   1    0.153812    0.256983   -0.054900    11.00000    0.03356    0.03716 =
         0.04111    0.00083   -0.00320    0.01820
AFIX  23
H17A  2    0.126524    0.239790   -0.033674    11.00000   -1.20000
H17B  2    0.165982    0.256996    0.118280    11.00000   -1.20000
AFIX   0
C18   1    0.168124    0.242085   -0.275044    11.00000    0.07794    0.06099 =
         0.05391    0.00321    0.00320    0.05090
AFIX  23
H18A  2    0.195867    0.256135   -0.270613    11.00000   -1.20000
H18B  2    0.160215    0.246994   -0.452700    11.00000   -1.20000
AFIX   0
C19   1    0.154793    0.200517   -0.254594    11.00000    0.09561    0.05775 =
         0.08858   -0.01319   -0.01159    0.05134
AFIX  23
H19A  2    0.171179    0.194795   -0.367487    11.00000   -1.20000
H19B  2    0.157154    0.194345   -0.064185    11.00000   -1.20000
AFIX   0
C20   1    0.115487    0.176701   -0.343475    11.00000    0.08235    0.06324 =
         0.21396   -0.02996   -0.00498    0.02505
AFIX  23
H20A  2    0.111906    0.185754   -0.520793    11.00000   -1.20000
H20B  2    0.098561    0.178716   -0.210598    11.00000   -1.20000
AFIX   0
C21   1    0.105254    0.135666   -0.369481    11.00000    0.13334    0.11631 =
         0.33562   -0.11919   -0.06172    0.02899
AFIX  23
H21A  2    0.107202    0.125358   -0.192744    11.00000   -1.20000
H21B  2    0.121471    0.132666   -0.503403    11.00000   -1.20000
AFIX   0
C22   1    0.062419    0.115907   -0.472431    11.00000    0.17165    0.15409 =
         0.54047   -0.15196   -0.10478    0.02696
AFIX 137
H22A  2    0.056840    0.135111   -0.536542    11.00000   -1.20000
H22B  2    0.045584    0.101979   -0.322260    11.00000   -1.20000
H22C  2    0.058787    0.098615   -0.621091    11.00000   -1.20000
AFIX   0
HKLF 4
 
REM  BDT-CN-0210
REM R1 =  0.0708 for    2123 Fo > 4sig(Fo)  and  0.0951 for all    2932 data
REM    200 parameters refined using      0 restraints
 
END  
     
WGHT      0.0886     20.5408 

REM Instructions for potential hydrogen bonds
HTAB C3 F9

REM Highest difference peak  0.736,  deepest hole -0.481,  1-sigma level  0.069
Q1    1   0.1362  0.1669 -0.4276  11.00000  0.05    0.74
Q2    1   0.1086  0.0974 -0.5895  11.00000  0.05    0.46
Q3    1   0.2353  0.3826  0.3413  11.00000  0.05    0.39
Q4    1   0.2545  0.4017 -0.0717  11.00000  0.05    0.33
Q5    1   0.2099  0.3960  0.3523  11.00000  0.05    0.33
Q6    1   0.2465  0.3815  0.1275  11.00000  0.05    0.32
Q7    1   0.1188  0.1218 -0.3390  11.00000  0.05    0.30
Q8    1   0.1338  0.1903 -0.1555  11.00000  0.05    0.30
Q9    1   0.1408  0.2276 -0.2684  11.00000  0.05    0.29
Q10   1   0.1054  0.1619 -0.5473  11.00000  0.05    0.28
Q11   1   0.0000  0.0000  0.4092  10.33333  0.05    0.28
Q12   1   0.2329  0.4191 -0.0601  11.00000  0.05    0.27
Q13   1   0.2493  0.4239  0.3489  11.00000  0.05    0.26
Q14   1   0.2157  0.3780 -0.0740  11.00000  0.05    0.26
Q15   1   0.3340  0.3914  0.6429  11.00000  0.05    0.26
Q16   1   0.2005  0.3844  0.1076  11.00000  0.05    0.25
Q17   1   0.2720  0.4223  0.1250  11.00000  0.05    0.23
Q18   1   0.2903  0.4251  0.5707  11.00000  0.05    0.23
Q19   1   0.2223  0.4176  0.1974  11.00000  0.05    0.23
Q20   1   0.1037  0.1109 -0.7291  11.00000  0.05    0.22
;
_platon_squeeze_void_probe_radius 1.20

loop_
_symmetry_equiv_pos_site_id
_space_group_symop_operation_xyz
1 +X,+Y,+Z
2 -Y,+X-Y,+Z
3 -X+Y,-X,+Z
4 -X,-Y,-Z
5 +Y,-X+Y,-Z
6 +X-Y,+X,-Z
7 2/3+X,1/3+Y,1/3+Z
8 2/3-Y,1/3+X-Y,1/3+Z
9 2/3-X+Y,1/3-X,1/3+Z
10 2/3-X,1/3-Y,1/3-Z
11 2/3+Y,1/3-X+Y,1/3-Z
12 2/3+X-Y,1/3+X,1/3-Z
13 1/3+X,2/3+Y,2/3+Z
14 1/3-Y,2/3+X-Y,2/3+Z
15 1/3-X+Y,2/3-X,2/3+Z
16 1/3-X,2/3-Y,2/3-Z
17 1/3+Y,2/3-X+Y,2/3-Z
18 1/3+X-Y,2/3+X,2/3-Z

loop_
_atom_site_label
_atom_site_type_symbol
_atom_site_fract_x
_atom_site_fract_y
_atom_site_fract_z
_atom_site_U_iso_or_equiv
_atom_site_adp_type
_atom_site_occupancy
_atom_site_site_symmetry_multiplicity
_atom_site_calc_flag
_atom_site_refinement_flags
S1 S 0.23218(3) 0.39948(3) 0.1343(2) 0.0369(3) Uani 1 18 d .
F8 F 0.31661(6) 0.36123(6) 0.6548(5) 0.0524(7) Uani 1 18 d .
F9 F 0.25832(6) 0.31955(6) 0.6571(5) 0.0490(6) Uani 1 18 d .
F10 F 0.28943(6) 0.33516(7) 0.2833(5) 0.0495(7) Uani 1 18 d .
N13 N 0.28003(10) 0.46682(9) 0.5473(8) 0.0504(10) Uani 1 18 d .
N15 N 0.34713(11) 0.43390(10) 0.9363(9) 0.0656(12) Uani 1 18 d .
C2 C 0.24222(10) 0.36669(10) 0.2816(9) 0.0354(9) Uani 1 18 d .
C3 C 0.21763(10) 0.33096(10) 0.2006(8) 0.0353(9) Uani 1 18 d .
C4 C 0.18986(10) 0.32833(10) 0.0151(8) 0.0344(9) Uani 1 18 d .
C5 C 0.19488(10) 0.36433(10) -0.0456(8) 0.0345(9) Uani 1 18 d .
C6 C 0.27375(10) 0.37808(11) 0.4673(8) 0.0358(9) Uani 1 18 d .
C7 C 0.28481(11) 0.34860(11) 0.5167(9) 0.0417(10) Uani 1 18 d .
C11 C 0.29310(10) 0.41187(11) 0.5931(9) 0.0377(9) Uani 1 18 d .
C12 C 0.28467(10) 0.44177(11) 0.5598(9) 0.0403(10) Uani 1 18 d .
C14 C 0.32333(12) 0.42253(11) 0.7823(10) 0.0470(11) Uani 1 18 d .
C16 C 0.16062(10) 0.29577(10) -0.1064(9) 0.0357(9) Uani 1 18 d .
C17 C 0.15381(10) 0.25698(10) -0.0549(8) 0.0370(9) Uani 1 18 d .
C18 C 0.16812(15) 0.24209(13) -0.2750(10) 0.0571(13) Uani 1 18 d .
C19 C 0.15479(17) 0.20052(14) -0.2546(13) 0.0749(17) Uani 1 18 d .
C20 C 0.1155(2) 0.17670(18) -0.343(2) 0.125(3) Uani 1 18 d .
C21 C 0.1053(3) 0.1357(3) -0.369(3) 0.210(6) Uani 1 18 d .
C22 C 0.0624(4) 0.1159(4) -0.472(5) 0.313(11) Uani 1 18 d .
H3 H 0.2189 0.30976 0.26222 0.0424 Uiso 1 18 calc R
H17A H 0.12652 0.23979 -0.03367 0.0444 Uiso 1 18 calc R
H17B H 0.16598 0.257 0.11828 0.0444 Uiso 1 18 calc R
H18A H 0.19587 0.25614 -0.27061 0.0685 Uiso 1 18 calc R
H18B H 0.16021 0.24699 -0.4527 0.0685 Uiso 1 18 calc R
H19A H 0.17118 0.1948 -0.36749 0.0898 Uiso 1 18 calc R
H19B H 0.15715 0.19435 -0.06419 0.0898 Uiso 1 18 calc R
H20A H 0.11191 0.18575 -0.52079 0.1499 Uiso 1 18 calc R
H20B H 0.09856 0.17872 -0.2106 0.1499 Uiso 1 18 calc R
H21A H 0.1072 0.12536 -0.19274 0.2519 Uiso 1 18 calc R
H21B H 0.12147 0.13267 -0.5034 0.2519 Uiso 1 18 calc R
H22A H 0.05684 0.13511 -0.53654 0.3755 Uiso 1 18 calc R
H22B H 0.04558 0.10198 -0.32226 0.3755 Uiso 1 18 calc R
H22C H 0.05879 0.09862 -0.62109 0.3755 Uiso 1 18 calc R

loop_
_atom_site_aniso_label
_atom_site_aniso_U_11
_atom_site_aniso_U_22
_atom_site_aniso_U_33
_atom_site_aniso_U_12
_atom_site_aniso_U_13
_atom_site_aniso_U_23
S1 0.0319(5) 0.0343(5) 0.0458(7) 0.0176(4) -0.0054(4) -0.0040(4)
F8 0.0423(13) 0.0486(14) 0.0729(19) 0.0277(11) -0.0225(12) -0.0126(12)
F9 0.0485(14) 0.0432(13) 0.0566(17) 0.0239(11) -0.0038(12) 0.0053(12)
F10 0.0483(14) 0.0575(15) 0.0555(18) 0.0362(12) -0.0052(12) -0.0135(12)
N13 0.043(2) 0.0399(19) 0.068(3) 0.0204(17) -0.0103(18) -0.0088(18)
N15 0.060(3) 0.045(2) 0.092(3) 0.026(2) -0.038(2) -0.019(2)
C2 0.0278(18) 0.040(2) 0.041(3) 0.0194(16) -0.0004(16) 0.0005(18)
C3 0.0318(19) 0.035(2) 0.042(3) 0.0188(17) 0.0002(17) -0.0018(17)
C4 0.0314(19) 0.037(2) 0.037(2) 0.0188(16) -0.0010(16) -0.0026(17)
C5 0.0328(19) 0.034(2) 0.037(3) 0.0174(16) -0.0033(17) -0.0049(16)
C6 0.0263(18) 0.038(2) 0.043(3) 0.0160(16) 0.0007(16) -0.0029(18)
C7 0.035(2) 0.041(2) 0.052(3) 0.0211(18) -0.0094(19) -0.009(2)
C11 0.0294(19) 0.038(2) 0.045(3) 0.0165(16) -0.0029(17) -0.0053(18)
C12 0.0306(19) 0.038(2) 0.050(3) 0.0161(17) -0.0075(18) -0.0073(19)
C14 0.040(2) 0.036(2) 0.062(3) 0.0171(19) -0.011(2) -0.004(2)
C16 0.0321(19) 0.036(2) 0.042(3) 0.0190(16) -0.0003(17) -0.0034(17)
C17 0.0336(19) 0.037(2) 0.041(3) 0.0182(17) -0.0032(18) 0.0008(18)
C18 0.078(3) 0.061(3) 0.054(3) 0.051(3) 0.003(3) 0.003(2)
C19 0.096(4) 0.058(3) 0.089(5) 0.051(3) -0.012(3) -0.013(3)
C20 0.082(5) 0.063(4) 0.214(10) 0.025(4) -0.005(5) -0.030(5)
C21 0.133(8) 0.116(7) 0.336(17) 0.029(7) -0.062(10) -0.119(9)
C22 0.172(13) 0.154(11) 0.54(3) 0.027(9) -0.105(16) -0.152(16)

loop_
_atom_type_symbol
_atom_type_description
_atom_type_scat_dispersion_real
_atom_type_scat_dispersion_imag
_atom_type_scat_source
C C 0.0181 0.0091
;
International Tables for Crystallography
(Vol. C, Tables 4.2.6.8 and 6.1.1.4)
;
H H 0.0000 0.0000
;
International Tables for Crystallography
(Vol. C, Table 6.1.1.4)
;
S S 0.3331 0.5567
;
International Tables for Crystallography
(Vol. C, Tables 4.2.6.8 and 6.1.1.4)
;
F F 0.0727 0.0534
;
International Tables for Crystallography
(Vol. C, Tables 4.2.6.8 and 6.1.1.4)
;
N N 0.0311 0.0180
;
International Tables for Crystallography
(Vol. C, Tables 4.2.6.8 and 6.1.1.4)
;

loop_
_geom_angle_atom_site_label_1
_geom_angle_atom_site_label_2
_geom_angle_atom_site_label_3
_geom_angle
_geom_angle_publ_flag
_geom_angle_site_symmetry_1
_geom_angle_site_symmetry_3
C2 S1 C5 91.2(2) yes . .
S1 C2 C3 112.1(3) yes . .
S1 C2 C6 121.7(3) yes . .
C3 C2 C6 126.2(4) yes . .
C2 C3 C4 113.9(4) yes . .
C3 C4 C5 111.3(3) yes . .
C3 C4 C16 128.0(4) yes . .
C5 C4 C16 120.7(4) yes . .
S1 C5 C4 111.6(3) yes . .
S1 C5 C16 123.8(3) yes . 16_554
C4 C5 C16 124.6(3) yes . 16_554
C2 C6 C7 114.7(3) yes . .
C2 C6 C11 125.9(5) yes . .
C7 C6 C11 119.4(4) yes . .
F8 C7 F9 106.7(4) yes . .
F8 C7 F10 106.7(4) yes . .
F8 C7 C6 113.6(3) yes . .
F9 C7 F10 107.3(3) yes . .
F9 C7 C6 111.2(4) yes . .
F10 C7 C6 110.9(4) yes . .
C6 C11 C12 123.6(4) yes . .
C6 C11 C14 125.7(5) yes . .
C12 C11 C14 110.7(4) yes . .
N13 C12 C11 175.0(4) yes . .
N15 C14 C11 173.7(6) yes . .
C4 C16 C5 114.7(4) yes . 16_554
C4 C16 C17 123.8(4) yes . .
C5 C16 C17 121.5(3) yes 16_554 .
C16 C17 C18 114.2(3) yes . .
C17 C18 C19 114.7(4) yes . .
C18 C19 C20 112.8(6) yes . .
C19 C20 C21 111.3(8) yes . .
C20 C21 C22 102.2(10) yes . .
C2 C3 H3 123.069 no . .
C4 C3 H3 123.078 no . .
C16 C17 H17A 108.702 no . .
C16 C17 H17B 108.691 no . .
C18 C17 H17A 108.720 no . .
C18 C17 H17B 108.728 no . .
H17A C17 H17B 107.631 no . .
C17 C18 H18A 108.599 no . .
C17 C18 H18B 108.614 no . .
C19 C18 H18A 108.582 no . .
C19 C18 H18B 108.575 no . .
H18A C18 H18B 107.567 no . .
C18 C19 H19A 109.031 no . .
C18 C19 H19B 109.032 no . .
C20 C19 H19A 109.027 no . .
C20 C19 H19B 109.032 no . .
H19A C19 H19B 107.807 no . .
C19 C20 H20A 109.366 no . .
C19 C20 H20B 109.360 no . .
C21 C20 H20A 109.363 no . .
C21 C20 H20B 109.373 no . .
H20A C20 H20B 107.987 no . .
C20 C21 H21A 111.326 no . .
C20 C21 H21B 111.313 no . .
C22 C21 H21A 111.327 no . .
C22 C21 H21B 111.326 no . .
H21A C21 H21B 109.197 no . .
C21 C22 H22A 109.472 no . .
C21 C22 H22B 109.479 no . .
C21 C22 H22C 109.472 no . .
H22A C22 H22B 109.466 no . .
H22A C22 H22C 109.468 no . .
H22B C22 H22C 109.471 no . .

loop_
_geom_bond_atom_site_label_1
_geom_bond_atom_site_label_2
_geom_bond_distance
_geom_bond_publ_flag
_geom_bond_site_symmetry_2
S1 C2 1.755(5) yes .
S1 C5 1.738(3) yes .
F8 C7 1.330(5) yes .
F9 C7 1.340(4) yes .
F10 C7 1.331(6) yes .
N13 C12 1.141(7) yes .
N15 C14 1.139(6) yes .
C2 C3 1.364(5) yes .
C2 C6 1.462(6) yes .
C3 C4 1.426(6) yes .
C4 C5 1.423(6) yes .
C4 C16 1.412(5) yes .
C5 C16 1.397(6) yes 16_554
C6 C7 1.515(8) yes .
C6 C11 1.359(5) yes .
C11 C12 1.447(7) yes .
C11 C14 1.438(6) yes .
C16 C17 1.499(6) yes .
C17 C18 1.504(8) yes .
C18 C19 1.518(8) yes .
C19 C20 1.479(9) yes .
C20 C21 1.529(14) yes .
C21 C22 1.612(18) yes .
C3 H3 0.950 no .
C17 H17A 0.990 no .
C17 H17B 0.990 no .
C18 H18A 0.990 no .
C18 H18B 0.990 no .
C19 H19A 0.990 no .
C19 H19B 0.990 no .
C20 H20A 0.990 no .
C20 H20B 0.990 no .
C21 H21A 0.990 no .
C21 H21B 0.990 no .
C22 H22A 0.980 no .
C22 H22B 0.980 no .
C22 H22C 0.980 no .

loop_
_geom_contact_atom_site_label_1
_geom_contact_atom_site_label_2
_geom_contact_distance
_geom_contact_publ_flag
_geom_contact_site_symmetry_2
S1 N13 3.203(4) no .
S1 C11 3.224(4) no .
S1 C12 2.889(4) no .
S1 C17 3.152(5) no 16_554
S1 C18 3.526(7) no 16_554
F8 N15 2.950(5) no .
F8 C11 2.721(6) no .
F8 C14 2.480(6) no .
F9 C2 2.988(5) no .
F9 C3 2.980(5) no .
F9 C11 3.342(5) no .
F10 C2 2.828(6) no .
F10 C3 2.904(5) no .
F10 C11 3.444(6) no .
N13 C6 3.555(6) no .
N13 C14 3.333(7) no .
N15 C6 3.580(5) no .
N15 C12 3.317(7) no .
C2 C12 3.016(5) no .
C3 C7 2.933(6) no .
C3 C17 3.126(4) no .
C4 C4 2.797(6) no 16_554
C4 C18 3.505(7) no .
C5 C5 2.723(4) no 16_554
C5 C18 3.270(8) no 16_554
C7 C14 2.945(6) no .
C16 C16 2.939(6) no 16_554
C17 C20 3.199(8) no .
S1 C11 3.521(4) no 1_554
S1 C12 3.459(4) no 1_554
F8 F8 3.234(4) no 8_555
F8 F8 3.234(4) no 15_554
F8 F9 3.242(4) no 15_554
F8 F10 3.287(4) no 1_556
F8 F10 3.387(4) no 8_555
F8 F10 2.734(4) no 15_555
F9 F8 3.242(4) no 8_555
F9 F10 3.281(4) no 1_556
F9 N15 3.261(6) no 8_554
F9 C3 3.317(5) no 1_556
F9 C4 3.496(5) no 1_556
F9 C18 3.499(5) no 1_556
F10 F8 3.287(4) no 1_554
F10 F8 2.734(4) no 8_554
F10 F8 3.387(4) no 15_554
F10 F9 3.281(4) no 1_554
F10 F10 3.597(4) no 8_555
F10 F10 3.597(4) no 15_554
F10 N15 3.202(6) no 8_554
N15 F9 3.261(6) no 15_555
N15 F10 3.202(6) no 15_555
N15 C18 3.417(7) no 15_556
C3 F9 3.317(5) no 1_554
C4 F9 3.496(5) no 1_554
C11 S1 3.521(4) no 1_556
C12 S1 3.459(4) no 1_556
C12 C19 3.572(8) no 15_555
C18 F9 3.499(5) no 1_554
C18 N15 3.417(7) no 8_553
C19 C12 3.572(8) no 8_554
S1 H3 3.5122 no .
S1 H17A 2.8500 no 16_554
S1 H18B 2.9394 no 16_554
F9 H3 2.4362 no .
F10 H3 2.5509 no .
N13 H20A 3.2734 no 16_554
N13 H22A 3.2248 no 16_554
C3 H17B 2.7372 no .
C3 H18A 3.5970 no .
C4 H17A 3.2638 no .
C4 H17B 2.6401 no .
C4 H18A 3.4096 no .
C5 H3 3.2496 no .
C5 H17A 2.6801 no 16_554
C5 H17B 3.3013 no 16_554
C5 H18B 2.9507 no 16_554
C6 H3 2.7730 no .
C7 H3 2.6762 no .
C16 H3 2.8313 no .
C16 H18A 2.7928 no .
C16 H18B 2.6303 no .
C17 H3 2.9209 no .
C17 H19A 3.3587 no .
C17 H19B 2.6519 no .
C17 H20A 3.4352 no .
C17 H20B 2.9707 no .
C18 H20A 2.6157 no .
C18 H20B 2.7652 no .
C19 H17A 2.6539 no .
C19 H17B 2.8165 no .
C19 H21A 2.7300 no .
C19 H21B 2.7138 no .
C20 H17A 2.8484 no .
C20 H18A 3.3116 no .
C20 H18B 2.5949 no .
C20 H22A 2.3536 no .
C20 H22B 2.9857 no .
C20 H22C 3.1877 no .
C21 H19A 2.5873 no .
C21 H19B 2.7407 no .
C22 H20A 2.5739 no .
C22 H20B 2.5934 no .
H3 H17B 2.2895 no .
H3 H18A 3.2534 no .
H17A H18A 2.8382 no .
H17A H18B 2.4229 no .
H17A H19A 3.5969 no .
H17A H19B 2.7351 no .
H17A H20A 3.1219 no .
H17A H20B 2.3492 no .
H17B H18A 2.2885 no .
H17B H18B 2.8378 no .
H17B H19A 3.5911 no .
H17B H19B 2.5814 no .
H17B H20B 3.4330 no .
H18A H19A 2.2534 no .
H18A H19B 2.4493 no .
H18A H20A 3.4443 no .
H18B H19A 2.4443 no .
H18B H19B 2.8485 no .
H18B H20A 2.3273 no .
H18B H20B 2.9396 no .
H19A H20A 2.4003 no .
H19A H20B 2.8293 no .
H19A H21A 2.8865 no .
H19A H21B 2.4396 no .
H19B H20A 2.8295 no .
H19B H20B 2.2819 no .
H19B H21A 2.6201 no .
H19B H21B 3.0937 no .
H20A H21A 2.8913 no .
H20A H21B 2.4093 no .
H20A H22A 2.1844 no .
H20A H22B 3.3020 no .
H20A H22C 3.1720 no .
H20B H21A 2.3976 no .
H20B H21B 2.8920 no .
H20B H22A 2.3824 no .
H20B H22B 2.8566 no .
H20B H22C 3.5017 no .
H21A H22A 2.8586 no .
H21A H22B 2.3096 no .
H21A H22C 2.7301 no .
H21B H22A 2.7190 no .
H21B H22B 2.8665 no .
H21B H22C 2.3129 no .
S1 H17A 3.3665 no 16_555
S1 H17B 3.5491 no 16_555
F9 H3 3.3235 no 1_556
F9 H18A 2.6170 no 1_556
N13 H17A 2.7223 no 16_555
N13 H19A 3.0315 no 15_555
N13 H19B 3.2419 no 15_555
N13 H20B 2.9159 no 16_555
N13 H21A 3.4825 no 15_555
N13 H21B 3.5342 no 15_555
N15 H3 2.9312 no 15_555
N15 H17B 3.0812 no 15_555
N15 H18A 3.1874 no 15_555
N15 H18A 2.8643 no 15_556
N15 H18B 3.2956 no 15_556
N15 H19A 2.9622 no 15_556
N15 H19B 3.2153 no 15_555
C3 H18B 3.5070 no 1_556
C11 H19A 3.4384 no 15_555
C12 H17A 3.0291 no 16_555
C12 H19A 2.9707 no 15_555
C12 H19B 3.2361 no 15_555
C14 H18A 3.1943 no 15_555
C14 H19A 3.5301 no 15_555
C14 H19B 3.2310 no 15_555
C17 H18B 3.0270 no 1_556
C18 H3 3.3942 no 1_554
C18 H17B 3.0636 no 1_554
C21 H22A 3.1980 no 5_554
C21 H22B 3.5428 no 5_554
C22 H21A 3.5611 no 6_554
C22 H21B 3.1557 no 6_554
H3 F9 3.3235 no 1_554
H3 N15 2.9312 no 8_554
H3 C18 3.3942 no 1_556
H3 H18A 2.9981 no 1_556
H3 H18B 2.8732 no 1_556
H17A S1 3.3665 no 16_555
H17A N13 2.7223 no 16_555
H17A C12 3.0291 no 16_555
H17A H18B 3.1316 no 1_556
H17A H20A 3.2206 no 1_556
H17B S1 3.5491 no 16_555
H17B N15 3.0812 no 8_554
H17B C18 3.0636 no 1_556
H17B H18A 3.2617 no 1_556
H17B H18B 2.1454 no 1_556
H17B H20A 3.1945 no 1_556
H18A F9 2.6170 no 1_554
H18A N15 2.8643 no 8_553
H18A N15 3.1874 no 8_554
H18A C14 3.1943 no 8_554
H18A H3 2.9981 no 1_554
H18A H17B 3.2617 no 1_554
H18B N15 3.2956 no 8_553
H18B C3 3.5070 no 1_554
H18B C17 3.0270 no 1_554
H18B H3 2.8732 no 1_554
H18B H17A 3.1316 no 1_554
H18B H17B 2.1454 no 1_554
H19A N13 3.0315 no 8_554
H19A N15 2.9622 no 8_553
H19A C11 3.4384 no 8_554
H19A C12 2.9707 no 8_554
H19A C14 3.5301 no 8_554
H19A H19B 3.4817 no 1_554
H19B N13 3.2419 no 8_554
H19B N15 3.2153 no 8_554
H19B C12 3.2361 no 8_554
H19B C14 3.2310 no 8_554
H19B H19A 3.4817 no 1_556
H19B H20A 3.1806 no 1_556
H19B H21B 3.5392 no 1_556
H20A H17A 3.2206 no 1_554
H20A H17B 3.1945 no 1_554
H20A H19B 3.1806 no 1_554
H20A H20B 3.4342 no 1_554
H20B N13 2.9159 no 16_555
H20B H20A 3.4342 no 1_556
H21A N13 3.4825 no 8_554
H21A C22 3.5611 no 5_554
H21A H21B 3.4366 no 1_556
H21A H22A 3.0161 no 5_554
H21A H22C 3.3071 no 1_556
H21A H22C 3.4837 no 5_554
H21B N13 3.5342 no 8_554
H21B C22 3.1557 no 5_554
H21B H19B 3.5392 no 1_554
H21B H21A 3.4366 no 1_554
H21B H22A 2.5760 no 5_554
H21B H22B 2.9551 no 5_554
H21B H22C 3.5056 no 5_554
H22A C21 3.1980 no 6_554
H22A H21A 3.0161 no 6_554
H22A H21B 2.5760 no 6_554
H22B C21 3.5428 no 6_554
H22B H21B 2.9551 no 6_554
H22B H22C 3.5130 no 1_556
H22B H22C 3.0599 no 6_554
H22C H21A 3.3071 no 1_554
H22C H21A 3.4837 no 6_554
H22C H21B 3.5056 no 6_554
H22C H22B 3.5130 no 1_554
H22C H22B 3.0599 no 5_554

loop_
_geom_torsion_atom_site_label_1
_geom_torsion_atom_site_label_2
_geom_torsion_atom_site_label_3
_geom_torsion_atom_site_label_4
_geom_torsion
_geom_torsion_publ_flag
_geom_torsion_site_symmetry_1
_geom_torsion_site_symmetry_3
_geom_torsion_site_symmetry_4
C2 S1 C5 C4 1.9(3) no . . .
C2 S1 C5 C16 -178.1(3) no . . 16_554
C5 S1 C2 C3 -1.4(3) no . . .
C5 S1 C2 C6 178.4(3) no . . .
S1 C2 C3 C4 0.5(5) no . . .
S1 C2 C6 C7 -164.4(2) no . . .
S1 C2 C6 C11 15.4(6) no . . .
C3 C2 C6 C7 15.3(6) no . . .
C3 C2 C6 C11 -164.8(4) no . . .
C6 C2 C3 C4 -179.3(4) no . . .
C2 C3 C4 C5 0.9(5) no . . .
C2 C3 C4 C16 179.9(4) no . . .
C3 C4 C5 S1 -1.9(5) no . . .
C3 C4 C5 C16 178.1(3) no . . 16_554
C3 C4 C16 C5 -178.0(4) no . . 16_554
C3 C4 C16 C17 0.4(7) no . . .
C5 C4 C16 C5 0.9(6) no . . 16_554
C5 C4 C16 C17 179.3(3) no . . .
C16 C4 C5 S1 179.0(3) no . . .
C16 C4 C5 C16 -1.0(6) no . . 16_554
S1 C5 C16 C4 -179.0(3) no . 16_554 16_554
S1 C5 C16 C17 -0.5(6) no . 16_554 16_554
C4 C5 C16 C4 0.9(6) no . 16_554 16_554
C4 C5 C16 C17 179.4(3) no . 16_554 16_554
C2 C6 C7 F8 171.1(3) no . . .
C2 C6 C7 F9 -68.5(4) no . . .
C2 C6 C7 F10 50.8(4) no . . .
C2 C6 C11 C12 0.3(6) no . . .
C2 C6 C11 C14 177.9(3) no . . .
C7 C6 C11 C12 -179.8(3) no . . .
C7 C6 C11 C14 -2.3(6) no . . .
C11 C6 C7 F8 -8.8(5) no . . .
C11 C6 C7 F9 111.7(4) no . . .
C11 C6 C7 F10 -129.0(4) no . . .
C4 C16 C17 C18 -100.9(4) no . . .
C5 C16 C17 C18 77.4(5) no 16_554 . .
C16 C17 C18 C19 -168.4(3) no . . .
C17 C18 C19 C20 76.2(6) no . . .
C18 C19 C20 C21 169.7(5) no . . .
C19 C20 C21 C22 -178.9(7) no . . .

loop_
_platon_squeeze_void_nr
_platon_squeeze_void_average_x
_platon_squeeze_void_average_y
_platon_squeeze_void_average_z
_platon_squeeze_void_volume
_platon_squeeze_void_count_electrons
_platon_squeeze_void_content
1 0.000 0.000 -0.012 147 25 ' '
2 0.333 0.667 0.683 146 25 ' '
3 0.667 0.333 0.350 146 25 ' '
